data_1557630
loop_
_publ_author_name
'Lyxell, Dan-Goran'
'Bostrom, Dan'
'Hashimoto, Masato'
'Petterson, Lage'

_publ_section_title
;
 Multicomponent Polyanions. 48. The Crystal Structure of Trihydrogen
 Dodecamolybdophosphate-Benzene(1/3)
;
_journal_name_full 'Acta Chemica Scandinavica'
_journal_page_first 985
_journal_page_last 990
_journal_paper_doi 10.3891/acta.chem.scand.50-0985
_journal_volume 50
_journal_year 1996
_chemical_formula_sum 'C18 H21 Mo12 O40 P'
_chemical_formula_weight 2059.6
_chemical_name_common
;
Trihydrogen Dodecamolybdophosphate-Benzene(1/3)
;
_space_group_IT_number 14
_space_group_name_Hall '-P 2yn'
_space_group_name_H-M_alt 'P 1 21/n 1'
_symmetry_cell_setting monoclinic
_symmetry_Int_Tables_number 14
_symmetry_space_group_name_Hall '-P 2yn'
_symmetry_space_group_name_H-M 'P 1 21/n 1'
_cell_angle_alpha 90.
_cell_angle_beta 98.59(1)
_cell_angle_gamma 90.
_cell_formula_units_Z 2
_cell_length_a 12.189(2)
_cell_length_b 13.981(2)
_cell_length_c 12.978(1)
_cell_volume 2186.8(5)
_diffrn_ambient_temperature 293
_diffrn_radiation_probe x-ray
_diffrn_radiation_type MoK\a
_diffrn_radiation_wavelength 0.71069
_exptl_absorpt_coefficient_mu 3.40
_exptl_crystal_density_diffrn 3.123
_exptl_crystal_F_000 1929
_refine_ls_goodness_of_fit_ref 1.111
_refine_ls_number_parameters 340
_refine_ls_number_reflns 3705
_refine_ls_R_factor_gt 0.061
_refine_ls_wR_factor_gt 0.067
_cod_data_source_file Acta-Chem-Scand-1996-50-985.cif
_cod_data_source_block 1
_cod_original_cell_volume 2186.7(4)
_cod_original_sg_symbol_H-M 'P 21/n'
_cod_database_code 1557630

loop_
_space_group_symop_id
_space_group_symop_operation_xyz
1 x,y,z
2 1/2-x,1/2+y,1/2-z
3 -x,-y,-z
4 1/2+x,1/2-y,1/2+z

loop_
_atom_site_label
_atom_site_type_symbol
_atom_site_thermal_displace_type
_atom_site_fract_x
_atom_site_fract_y
_atom_site_fract_z
_atom_site_occupancy
_atom_site_U_iso_or_equiv
_atom_site_calc_flag
_atom_site_refinement_flags
_atom_site_disorder_assembly
_atom_site_disorder_group
Mo1 Mo Uiso -0.03470(10) 0.20119(8) 0.15817(9) 1.000 0.0486(6) . . . .
Mo2 Mo Uiso 0.18050(10) 0.19987(8) 0.00200(10) 1.000 0.0516(6) . . . .
Mo3 Mo Uiso -0.10100(10) 0.21976(7) -0.11820(10) 1.000 0.0463(5) . . . .
Mo4 Mo Uiso 0.07480(10) -0.01547(9) 0.27532(8) 1.000 0.0480(5) . . . .
Mo5 Mo Uiso 0.28255(9) -0.02310(10) 0.10930(10) 1.000 0.0516(6) . . . .
Mo6 Mo Uiso 0.20950(10) 0.00180(10) -0.16360(10) 1.000 0.0507(6) . . . .
P P Uiso 0.00000 0.00000 0.00000 1.000 0.0270(10) . . . .
O1 O Uiso -0.0480(10) 0.2955(9) 0.2331(9) 1.000 0.072(7) . . . .
O1P O Uiso -0.0810(10) -0.0470(10) -0.0880(10) 0.500 0.029(6) . . . .
O2 O Uiso 0.2640(10) 0.2913(9) -0.0010(10) 1.000 0.073(7) . . . .
O2P O Uiso -0.0300(10) 0.0360(10) 0.1020(10) 0.500 0.030(6) . . . .
O3 O Uiso -0.1450(10) 0.3232(9) -0.1680(10) 1.000 0.070(7) . . . .
O3P O Uiso 0.1170(10) 0.0330(10) -0.0090(10) 0.500 0.038(7) . . . .
O4 O Uiso 0.1130(10) -0.0223(9) 0.4025(8) 1.000 0.068(6) . . . .
O4P O Uiso -0.0100(10) -0.1080(10) -0.0090(10) 0.500 0.032(7) . . . .
O5 O Uiso 0.4175(8) -0.0312(9) 0.1610(10) 1.000 0.067(6) . . . .
O6 O Uiso 0.3058(9) 0.0010(10) -0.2437(9) 1.000 0.073(7) . . . .
O12 O Uiso 0.1064(9) 0.2300(10) 0.1127(9) 1.000 0.082(8) . . . .
O13 O Uiso -0.1018(9) 0.2440(10) 0.0285(9) 1.000 0.083(8) . . . .
O14 O Uiso 0.0523(9) 0.1177(9) 0.2580(10) 1.000 0.086(8) . . . .
O16 O Uiso -0.1580(10) 0.1290(9) 0.1760(10) 1.000 0.087(8) . . . .
O23 O Uiso 0.0531(9) 0.2430(10) -0.0909(8) 1.000 0.075(8) . . . .
O25 O Uiso 0.2720(10) 0.1123(9) 0.0860(10) 1.000 0.084(8) . . . .
O26 O Uiso 0.216(2) 0.1256(9) -0.1170(10) 1.000 0.088(8) . . . .
O34 O Uiso 0.0790(10) -0.1460(9) 0.2350(10) 1.000 0.083(8) . . . .
O35 O Uiso 0.2360(10) -0.1510(10) 0.1140(10) 1.000 0.092(9) . . . .
O45 O Uiso 0.2180(10) -0.0020(10) 0.2330(10) 1.000 0.100(10) . . . .
O46 O Uiso -0.0820(10) -0.0340(10) 0.2590(10) 1.000 0.096(9) . . . .
O56 O Uiso 0.2900(10) -0.0373(9) -0.0339(9) 1.000 0.089(8) . . . .
C1 C Uiso 0.0200(10) 0.5130(10) -0.1000(10) 1.000 0.055(7) . . . .
C2 C Uiso 0.1030(10) 0.4830(10) -0.024(2) 1.000 0.070(10) . . . .
C3 C Uiso -0.0820(10) 0.5310(10) -0.0750(10) 1.000 0.062(8) . . . .
C11 C Uiso 0.121(2) 0.251(2) 0.664(2) 1.000 0.10(2) . . . .
C12 C Uiso 0.161(2) 0.192(2) 0.599(3) 1.000 0.12(2) . . . .
C13 C Uiso 0.118(5) 0.198(3) 0.494(4) 1.000 0.20(5) . . . .
C14 C Uiso 0.052(4) 0.254(5) 0.468(2) 1.000 0.22(5) . . . .
C15 C Uiso 0.002(2) 0.317(3) 0.522(4) 1.000 0.15(3) . . . .
C16 C Uiso 0.038(3) 0.316(2) 0.626(3) 1.000 0.11(2) . . . .

loop_
_atom_type_symbol
_atom_type_description
_atom_type_scat_dispersion_real
_atom_type_scat_dispersion_imag
_atom_type_scat_source
C C 0.0033 0.0016 ' International Tables Vol C Tables 4.2.6.8 and 6.1.1.4'
Mo Mo -1.6832 0.6857 ' International Tables Vol C Tables 4.2.6.8 and 6.1.1.4'
O O 0.0106 0.0060 ' International Tables Vol C Tables 4.2.6.8 and 6.1.1.4'
P P 0.1023 0.0942 ' International Tables Vol C Tables 4.2.6.8 and 6.1.1.4'

loop_
_geom_angle_atom_site_label_1
_geom_angle_atom_site_label_2
_geom_angle_atom_site_label_3
_geom_angle
_geom_angle_site_symmetry_1
_geom_angle_site_symmetry_2
_geom_angle_site_symmetry_3
_geom_angle_publ_flag
O1 Mo1 O2P 160.2(5) . . . yes
O1 Mo1 O12 100.5(6) . . . yes
O1 Mo1 O13 101.9(6) . . . yes
O1 Mo1 O14 100.3(6) . . . yes
O1 Mo1 O16 102.0(6) . . . yes
O1 Mo1 O4P 159.0(5) . . 3_555 yes
O2P Mo1 O12 92.6(5) . . . yes
O2P Mo1 O13 93.5(5) . . . yes
O2P Mo1 O14 65.9(5) . . . yes
O2P Mo1 O16 64.8(5) . . . yes
O2P Mo1 O4P 40.7(4) . . 3_555 yes
O12 Mo1 O13 87.0(5) . . . yes
O12 Mo1 O14 84.7(5) . . . yes
O12 Mo1 O16 157.3(6) . . . yes
O4P Mo1 O12 63.9(5) 3_555 . . yes
O13 Mo1 O14 157.4(6) . . . yes
O13 Mo1 O16 91.9(5) . . . yes
O4P Mo1 O13 65.0(5) 3_555 . . yes
O14 Mo1 O16 87.8(5) . . . yes
O4P Mo1 O14 92.5(5) 3_555 . . yes
O4P Mo1 O16 95.1(5) 3_555 . . yes
O2 Mo2 O3P 158.7(5) . . . yes
O2 Mo2 O12 102.6(6) . . . yes
O2 Mo2 O23 100.8(6) . . . yes
O2 Mo2 O25 101.8(6) . . . yes
O2 Mo2 O26 100.6(7) . . . yes
O2 Mo2 O4P 160.2(5) . . 3_555 yes
O3P Mo2 O12 94.3(5) . . . yes
O3P Mo2 O23 92.5(5) . . . yes
O3P Mo2 O25 64.6(5) . . . yes
O3P Mo2 O26 63.7(6) . . . yes
O3P Mo2 O4P 40.9(4) . . 3_555 yes
O12 Mo2 O23 88.5(5) . . . yes
O12 Mo2 O25 90.8(5) . . . yes
O12 Mo2 O26 156.8(7) . . . yes
O4P Mo2 O12 65.0(5) 3_555 . . yes
O23 Mo2 O25 157.0(6) . . . yes
O23 Mo2 O26 85.7(7) . . . yes
O4P Mo2 O23 65.0(5) 3_555 . . yes
O25 Mo2 O26 86.0(6) . . . yes
O4P Mo2 O25 94.0(5) 3_555 . . yes
O4P Mo2 O26 92.3(7) 3_555 . . yes
O3 Mo3 O13 100.6(6) . . . yes
O3 Mo3 O23 100.4(6) . . . yes
O3 Mo3 O4P 156.6(5) . . 3_555 yes
O3 Mo3 O34 104.1(6) . . 3_555 yes
O3 Mo3 O35 102.8(6) . . 3_555 yes
O13 Mo3 O23 86.4(5) . . . yes
O4P Mo3 O13 62.9(5) 3_555 . . yes
O13 Mo3 O34 155.4(6) . . 3_555 yes
O13 Mo3 O35 85.9(5) . . 3_555 yes
O4P Mo3 O23 64.0(5) 3_555 . . yes
O23 Mo3 O34 89.3(5) . . 3_555 yes
O23 Mo3 O35 156.5(6) . . 3_555 yes
O4P Mo3 O34 93.5(5) 3_555 . 3_555 yes
O4P Mo3 O35 92.9(5) 3_555 . 3_555 yes
O34 Mo3 O35 88.5(5) 3_555 . 3_555 yes
O2P Mo4 O4 160.0(5) . . . yes
O2P Mo4 O14 64.4(5) . . . yes
O2P Mo4 O34 93.4(5) . . . yes
O2P Mo4 O45 94.5(5) . . . yes
O2P Mo4 O46 64.8(5) . . . yes
O4 Mo4 O14 101.0(6) . . . yes
O4 Mo4 O34 101.8(6) . . . yes
O4 Mo4 O45 99.2(6) . . . yes
O4 Mo4 O46 103.4(6) . . . yes
O14 Mo4 O34 157.2(6) . . . yes
O14 Mo4 O45 89.5(5) . . . yes
O14 Mo4 O46 89.7(5) . . . yes
O34 Mo4 O45 87.3(6) . . . yes
O34 Mo4 O46 84.7(6) . . . yes
O45 Mo4 O46 157.2(5) . . . yes
O3P Mo5 O5 157.8(5) . . . yes
O3P Mo5 O25 63.9(5) . . . yes
O3P Mo5 O35 95.7(5) . . . yes
O3P Mo5 O45 94.2(5) . . . yes
O3P Mo5 O56 64.9(5) . . . yes
O5 Mo5 O25 99.7(6) . . . yes
O5 Mo5 O35 101.8(6) . . . yes
O5 Mo5 O45 100.1(6) . . . yes
O5 Mo5 O56 101.4(6) . . . yes
O25 Mo5 O35 158.5(5) . . . yes
O25 Mo5 O45 87.4(6) . . . yes
O25 Mo5 O56 87.7(5) . . . yes
O35 Mo5 O45 87.5(6) . . . yes
O35 Mo5 O56 89.5(5) . . . yes
O45 Mo5 O56 158.5(5) . . . yes
O3P Mo6 O6 160.9(5) . . . yes
O3P Mo6 O26 64.5(7) . . . yes
O3P Mo6 O56 64.6(5) . . . yes
O2P Mo6 O3P 41.6(4) 3_555 . . yes
O3P Mo6 O16 93.0(5) . . 3_555 yes
O3P Mo6 O46 93.4(5) . . 3_555 yes
O6 Mo6 O26 102.2(8) . . . yes
O6 Mo6 O56 103.3(5) . . . yes
O2P Mo6 O6 157.5(5) 3_555 . . yes
O6 Mo6 O16 101.0(6) . . 3_555 yes
O6 Mo6 O46 100.3(6) . . 3_555 yes
O26 Mo6 O56 89.3(6) . . . yes
O2P Mo6 O26 95.2(8) 3_555 . . yes
O16 Mo6 O26 156.9(8) 3_555 . . yes
O26 Mo6 O46 89.0(7) . . 3_555 yes
O2P Mo6 O56 91.0(5) 3_555 . . yes
O16 Mo6 O56 85.4(5) 3_555 . . yes
O46 Mo6 O56 156.2(5) 3_555 . . yes
O2P Mo6 O16 62.4(5) 3_555 . 3_555 yes
O2P Mo6 O46 65.6(5) 3_555 . 3_555 yes
O16 Mo6 O46 86.9(6) 3_555 . 3_555 yes
O1P P O2P 125.4(7) . . . yes
O1P P O3P 125.3(7) . . . yes
O1P P O4P 58.9(7) . . . yes
O1P P O1P 180.00 . . 3_555 yes
O1P P O2P 54.6(7) . . 3_555 yes
O1P P O3P 54.8(7) . . 3_555 yes
O1P P O4P 121.1(7) . . 3_555 yes
O2P P O3P 108.6(7) . . . yes
O2P P O4P 111.8(7) . . . yes
O1P P O2P 54.6(7) 3_555 . . yes
O2P P O2P 180.00 . . 3_555 yes
O2P P O3P 71.4(7) . . 3_555 yes
O2P P O4P 68.2(7) . . 3_555 yes
O3P P O4P 111.2(7) . . . yes
O1P P O3P 54.8(7) 3_555 . . yes
O2P P O3P 71.4(7) 3_555 . . yes
O3P P O3P 180.00 . . 3_555 yes
O3P P O4P 68.8(7) . . 3_555 yes
O1P P O4P 121.1(7) 3_555 . . yes
O2P P O4P 68.2(7) 3_555 . . yes
O3P P O4P 68.8(7) 3_555 . . yes
O4P P O4P 180.00 . . 3_555 yes
O1P P O2P 125.4(7) 3_555 . 3_555 yes
O1P P O3P 125.3(7) 3_555 . 3_555 yes
O1P P O4P 58.9(7) 3_555 . 3_555 yes
O2P P O3P 108.6(7) 3_555 . 3_555 yes
O2P P O4P 111.8(7) 3_555 . 3_555 yes
O3P P O4P 111.2(7) 3_555 . 3_555 yes
P O1P O4P 59.8(7) . . . yes
Mo1 O2P Mo4 92.0(4) . . . yes
Mo1 O2P P 126.9(7) . . . yes
Mo1 O2P Mo6 92.5(4) . . 3_555 yes
Mo4 O2P P 122.0(7) . . . yes
Mo4 O2P Mo6 90.3(4) . . 3_555 yes
Mo6 O2P P 123.3(7) 3_555 . . yes
Mo2 O3P Mo5 92.5(4) . . . yes
Mo2 O3P Mo6 92.1(4) . . . yes
Mo2 O3P P 125.1(7) . . . yes
Mo5 O3P Mo6 91.1(4) . . . yes
Mo5 O3P P 123.0(7) . . . yes
Mo6 O3P P 123.6(7) . . . yes
P O4P O1P 61.3(7) . . . yes
Mo1 O4P P 124.2(7) 3_555 . . yes
Mo2 O4P P 125.2(7) 3_555 . . yes
Mo3 O4P P 122.6(7) 3_555 . . yes
Mo1 O4P O1P 86.4(7) 3_555 . . yes
Mo2 O4P O1P 85.3(7) 3_555 . . yes
Mo3 O4P O1P 176.1(10) 3_555 . . yes
Mo1 O4P Mo2 92.3(5) 3_555 . 3_555 yes
Mo1 O4P Mo3 91.5(4) 3_555 . 3_555 yes
Mo2 O4P Mo3 91.5(4) 3_555 . 3_555 yes
Mo1 O12 Mo2 138.0(7) . . . yes
Mo1 O13 Mo3 140.3(7) . . . yes
Mo1 O14 Mo4 136.7(7) . . . yes
Mo1 O16 Mo6 139.9(7) . . 3_555 yes
Mo2 O23 Mo3 139.0(7) . . . yes
Mo2 O25 Mo5 138.6(7) . . . yes
Mo2 O26 Mo6 139.1(9) . . . yes
Mo3 O34 Mo4 139.4(7) 3_555 . . yes
Mo3 O35 Mo5 138.1(7) 3_555 . . yes
Mo4 O45 Mo5 137.0(7) . . . yes
Mo4 O46 Mo6 138.7(7) . . 3_555 yes
Mo5 O56 Mo6 138.6(7) . . . yes
C2 C1 C3 119.4(14) . . . no
C1 C2 C3 120.1(12) . . 3_565 no
C1 C3 C2 120.5(12) . . 3_565 no
C12 C11 C16 120(3) . . . no
C11 C12 C13 118(3) . . . no
C12 C13 C14 119(4) . . . no
C13 C14 C15 131(4) . . . no
C14 C15 C16 114(3) . . . no
C11 C16 C15 118(3) . . . no

loop_
_geom_bond_atom_site_label_1
_geom_bond_atom_site_label_2
_geom_bond_distance
_geom_bond_site_symmetry_1
_geom_bond_site_symmetry_2
_geom_bond_publ_flag
Mo1 O1 1.661(12) . . yes
Mo1 O2P 2.425(14) . . yes
Mo1 O12 1.942(11) . . yes
Mo1 O13 1.857(12) . . yes
Mo1 O14 1.938(12) . . yes
Mo1 O16 1.853(12) . . yes
Mo1 O4P 2.461(13) . 3_555 yes
Mo2 O2 1.638(13) . . yes
Mo2 O3P 2.456(14) . . yes
Mo2 O12 1.856(12) . . yes
Mo2 O23 1.916(11) . . yes
Mo2 O25 1.889(13) . . yes
Mo2 O26 1.962(15) . . yes
Mo2 O4P 2.456(13) . 3_555 yes
Mo3 O3 1.641(13) . . yes
Mo3 O13 1.935(12) . . yes
Mo3 O23 1.887(11) . . yes
Mo3 O4P 2.516(13) . 3_555 yes
Mo3 O34 1.885(13) . 3_555 yes
Mo3 O35 1.914(13) . 3_555 yes
Mo4 O2P 2.520(13) . . yes
Mo4 O4 1.649(10) . . yes
Mo4 O14 1.891(13) . . yes
Mo4 O34 1.901(13) . . yes
Mo4 O45 1.916(12) . . yes
Mo4 O46 1.909(12) . . yes
Mo5 O3P 2.474(13) . . yes
Mo5 O5 1.685(11) . . yes
Mo5 O25 1.918(13) . . yes
Mo5 O35 1.880(14) . . yes
Mo5 O45 1.913(13) . . yes
Mo5 O56 1.885(12) . . yes
Mo6 O3P 2.483(13) . . yes
Mo6 O6 1.680(11) . . yes
Mo6 O26 1.831(13) . . yes
Mo6 O56 1.898(12) . . yes
Mo6 O2P 2.496(13) . 3_555 yes
Mo6 O16 1.932(13) . 3_555 yes
Mo6 O46 1.891(13) . 3_555 yes
P O1P 1.541(13) . . yes
P O2P 1.511(13) . . yes
P O3P 1.520(13) . . yes
P O4P 1.518(14) . . yes
P O1P 1.541(13) . 3_555 yes
P O2P 1.511(13) . 3_555 yes
P O3P 1.520(12) . 3_555 yes
P O4P 1.518(14) . 3_555 yes
O1P O4P 1.504(19) . . yes
C1 C2 1.37(2) . . no
C1 C3 1.355(18) . . no
C2 C3 1.36(3) . 3_565 no
C11 C12 1.32(4) . . no
C11 C16 1.39(4) . . no
C12 C13 1.39(6) . . no
C13 C14 1.14(8) . . no
C14 C15 1.33(7) . . no
C15 C16 1.36(6) . . no

loop_
_geom_torsion_atom_site_label_1
_geom_torsion_atom_site_label_2
_geom_torsion_atom_site_label_3
_geom_torsion_atom_site_label_4
_geom_torsion
_geom_torsion_site_symmetry_1
_geom_torsion_site_symmetry_2
_geom_torsion_site_symmetry_3
_geom_torsion_site_symmetry_4
_geom_torsion_publ_flag
O12 Mo1 O2P Mo4 88.6(5) . . . . no
O12 Mo1 O2P P -45.0(9) . . . . no
O12 Mo1 O2P Mo6 179.0(5) . . . 3_555 no
O13 Mo1 O2P Mo4 175.7(4) . . . . no
O13 Mo1 O2P P 42.2(9) . . . . no
O13 Mo1 O2P Mo6 -93.9(5) . . . 3_555 no
O14 Mo1 O2P Mo4 5.6(4) . . . . no
O14 Mo1 O2P P -128.0(10) . . . . no
O14 Mo1 O2P Mo6 96.0(5) . . . 3_555 no
O16 Mo1 O2P Mo4 -93.8(6) . . . . no
O16 Mo1 O2P P 132.6(10) . . . . no
O16 Mo1 O2P Mo6 -3.4(5) . . . 3_555 no
O4P Mo1 O2P Mo4 132.0(7) 3_555 . . . no
O4P Mo1 O2P P -1.6(6) 3_555 . . . no
O4P Mo1 O2P Mo6 -137.7(8) 3_555 . . 3_555 no
O1 Mo1 O12 Mo2 -155.8(11) . . . . no
O2P Mo1 O12 Mo2 39.2(11) . . . . no
O13 Mo1 O12 Mo2 -54.2(11) . . . . no
O14 Mo1 O12 Mo2 104.7(11) . . . . no
O16 Mo1 O12 Mo2 34(2) . . . . no
O4P Mo1 O12 Mo2 9.3(9) 3_555 . . . no
O1 Mo1 O13 Mo3 156.0(11) . . . . no
O2P Mo1 O13 Mo3 -36.4(11) . . . . no
O12 Mo1 O13 Mo3 56.0(11) . . . . no
O14 Mo1 O13 Mo3 -13(2) . . . . no
O16 Mo1 O13 Mo3 -101.3(11) . . . . no
O4P Mo1 O13 Mo3 -6.6(9) 3_555 . . . no
O1 Mo1 O14 Mo4 154.3(9) . . . . no
O2P Mo1 O14 Mo4 -10.9(8) . . . . no
O12 Mo1 O14 Mo4 -106.1(10) . . . . no
O13 Mo1 O14 Mo4 -37.1(19) . . . . no
O16 Mo1 O14 Mo4 52.5(10) . . . . no
O4P Mo1 O14 Mo4 -42.5(9) 3_555 . . . no
O1 Mo1 O16 Mo6 -157.5(11) . . . 3_555 no
O2P Mo1 O16 Mo6 6.9(9) . . . 3_555 no
O12 Mo1 O16 Mo6 13(2) . . . 3_555 no
O13 Mo1 O16 Mo6 99.9(11) . . . 3_555 no
O14 Mo1 O16 Mo6 -57.5(11) . . . 3_555 no
O4P Mo1 O16 Mo6 34.8(11) 3_555 . . 3_555 no
O1 Mo1 O4P Mo2 40.2(16) . . 3_555 . no
O1 Mo1 O4P Mo3 -51.4(15) . . 3_555 . no
O1 Mo1 O4P P 176.6(12) . . 3_555 . no
O1 Mo1 O4P O1P 125.3(14) . . 3_555 3_555 no
O2P Mo1 O4P Mo2 -134.9(8) . . 3_555 . no
O2P Mo1 O4P Mo3 133.6(7) . . 3_555 . no
O2P Mo1 O4P P 1.6(6) . . 3_555 . no
O2P Mo1 O4P O1P -49.7(8) . . 3_555 3_555 no
O12 Mo1 O4P Mo2 -4.7(5) . . 3_555 . no
O12 Mo1 O4P Mo3 -96.2(6) . . 3_555 . no
O12 Mo1 O4P P 131.8(10) . . 3_555 . no
O12 Mo1 O4P O1P 80.5(8) . . 3_555 3_555 no
O13 Mo1 O4P Mo2 94.8(6) . . 3_555 . no
O13 Mo1 O4P Mo3 3.2(4) . . 3_555 . no
O13 Mo1 O4P P -128.8(9) . . 3_555 . no
O13 Mo1 O4P O1P 179.9(9) . . 3_555 3_555 no
O14 Mo1 O4P Mo2 -87.5(5) . . 3_555 . no
O14 Mo1 O4P Mo3 -179.1(5) . . 3_555 . no
O14 Mo1 O4P P 48.9(8) . . 3_555 . no
O14 Mo1 O4P O1P -2.4(8) . . 3_555 3_555 no
O16 Mo1 O4P Mo2 -175.5(5) . . 3_555 . no
O16 Mo1 O4P Mo3 92.9(5) . . 3_555 . no
O16 Mo1 O4P P -39.1(9) . . 3_555 . no
O16 Mo1 O4P O1P -90.4(8) . . 3_555 3_555 no
O2 Mo2 O3P Mo5 50.4(16) . . . . no
O2 Mo2 O3P Mo6 -40.8(16) . . . . no
O2 Mo2 O3P P -175.4(13) . . . . no
O12 Mo2 O3P Mo5 -92.0(5) . . . . no
O12 Mo2 O3P Mo6 176.8(5) . . . . no
O12 Mo2 O3P P 42.2(9) . . . . no
O23 Mo2 O3P Mo5 179.4(4) . . . . no
O23 Mo2 O3P Mo6 88.2(4) . . . . no
O23 Mo2 O3P P -46.5(9) . . . . no
O25 Mo2 O3P Mo5 -3.1(5) . . . . no
O25 Mo2 O3P Mo6 -94.3(5) . . . . no
O25 Mo2 O3P P 131.0(10) . . . . no
O26 Mo2 O3P Mo5 95.5(8) . . . . no
O26 Mo2 O3P Mo6 4.3(7) . . . . no
O26 Mo2 O3P P -130.4(11) . . . . no
O4P Mo2 O3P Mo5 -134.8(8) 3_555 . . . no
O4P Mo2 O3P Mo6 134.0(8) 3_555 . . . no
O4P Mo2 O3P P -0.6(6) 3_555 . . . no
O2 Mo2 O12 Mo1 154.5(10) . . . . no
O3P Mo2 O12 Mo1 -38.6(11) . . . . no
O23 Mo2 O12 Mo1 53.8(11) . . . . no
O25 Mo2 O12 Mo1 -103.2(11) . . . . no
O26 Mo2 O12 Mo1 -22(2) . . . . no
O4P Mo2 O12 Mo1 -9.2(9) 3_555 . . . no
O2 Mo2 O23 Mo3 -156.9(10) . . . . no
O3P Mo2 O23 Mo3 39.8(10) . . . . no
O12 Mo2 O23 Mo3 -54.5(11) . . . . no
O25 Mo2 O23 Mo3 34.0(19) . . . . no
O26 Mo2 O23 Mo3 103.1(11) . . . . no
O4P Mo2 O23 Mo3 8.6(9) 3_555 . . . no
O2 Mo2 O25 Mo5 -156.5(10) . . . . no
O3P Mo2 O25 Mo5 6.1(9) . . . . no
O12 Mo2 O25 Mo5 100.5(11) . . . . no
O23 Mo2 O25 Mo5 13(2) . . . . no
O26 Mo2 O25 Mo5 -56.5(12) . . . . no
O4P Mo2 O25 Mo5 35.5(11) 3_555 . . . no
O2 Mo2 O26 Mo6 156.0(17) . . . . no
O3P Mo2 O26 Mo6 -8.9(15) . . . . no
O12 Mo2 O26 Mo6 -28(3) . . . . no
O23 Mo2 O26 Mo6 -103.8(18) . . . . no
O25 Mo2 O26 Mo6 54.7(18) . . . . no
O4P Mo2 O26 Mo6 -39.1(18) 3_555 . . . no
O3P Mo2 O4P Mo1 136.5(8) . . 3_555 . no
O3P Mo2 O4P Mo3 -132.0(7) . . 3_555 . no
O3P Mo2 O4P P 0.6(6) . . 3_555 . no
O3P Mo2 O4P O1P 50.3(8) . . 3_555 3_555 no
O12 Mo2 O4P Mo1 4.9(5) . . 3_555 . no
O12 Mo2 O4P Mo3 96.5(6) . . 3_555 . no
O12 Mo2 O4P P -131.0(10) . . 3_555 . no
O12 Mo2 O4P O1P -81.3(8) . . 3_555 3_555 no
O23 Mo2 O4P Mo1 -95.8(5) . . 3_555 . no
O23 Mo2 O4P Mo3 -4.2(4) . . 3_555 . no
O23 Mo2 O4P P 128.4(10) . . 3_555 . no
O23 Mo2 O4P O1P 178.1(9) . . 3_555 3_555 no
O25 Mo2 O4P Mo1 93.9(5) . . 3_555 . no
O25 Mo2 O4P Mo3 -174.5(5) . . 3_555 . no
O25 Mo2 O4P P -41.9(9) . . 3_555 . no
O25 Mo2 O4P O1P 7.7(8) . . 3_555 3_555 no
O26 Mo2 O4P Mo1 -180.0(6) . . 3_555 . no
O26 Mo2 O4P Mo3 -88.4(6) . . 3_555 . no
O26 Mo2 O4P P 44.2(9) . . 3_555 . no
O26 Mo2 O4P O1P 93.9(8) . . 3_555 3_555 no
O3 Mo3 O13 Mo1 -155.8(11) . . . . no
O23 Mo3 O13 Mo1 -56.0(11) . . . . no
O4P Mo3 O13 Mo1 6.6(9) 3_555 . . . no
O34 Mo3 O13 Mo1 24(2) 3_555 . . . no
O35 Mo3 O13 Mo1 101.8(11) 3_555 . . . no
O3 Mo3 O23 Mo2 153.2(10) . . . . no
O13 Mo3 O23 Mo2 53.1(11) . . . . no
O4P Mo3 O23 Mo2 -8.4(9) 3_555 . . . no
O34 Mo3 O23 Mo2 -102.6(11) 3_555 . . . no
O35 Mo3 O23 Mo2 -18(2) 3_555 . . . no
O3 Mo3 O4P Mo1 45.3(14) . . 3_555 . no
O3 Mo3 O4P Mo2 -47.0(14) . . 3_555 . no
O3 Mo3 O4P P 178.6(11) . . 3_555 . no
O13 Mo3 O4P Mo1 -3.2(4) . . 3_555 . no
O13 Mo3 O4P Mo2 -95.5(6) . . 3_555 . no
O13 Mo3 O4P P 130.1(9) . . 3_555 . no
O23 Mo3 O4P Mo1 96.7(5) . . 3_555 . no
O23 Mo3 O4P Mo2 4.3(4) . . 3_555 . no
O23 Mo3 O4P P -130.1(9) . . 3_555 . no
O34 Mo3 O4P Mo1 -175.8(5) 3_555 . 3_555 . no
O34 Mo3 O4P Mo2 91.8(5) 3_555 . 3_555 . no
O35 Mo3 O4P Mo1 -87.1(5) 3_555 . 3_555 . no
O35 Mo3 O4P Mo2 -179.5(5) 3_555 . 3_555 . no
O3 Mo3 O34 Mo4 -155.3(10) . . 3_555 3_555 no
O13 Mo3 O34 Mo4 25(2) . . 3_555 3_555 no
O23 Mo3 O34 Mo4 104.2(11) . . 3_555 3_555 no
O3 Mo3 O35 Mo5 157.8(10) . . 3_555 3_555 no
O13 Mo3 O35 Mo5 -102.3(11) . . 3_555 3_555 no
O23 Mo3 O35 Mo5 -31(2) . . 3_555 3_555 no
O4 Mo4 O2P Mo1 39.9(17) . . . . no
O4 Mo4 O2P P 176.8(13) . . . . no
O4 Mo4 O2P Mo6 -52.7(17) . . . 3_555 no
O14 Mo4 O2P Mo1 -5.8(4) . . . . no
O14 Mo4 O2P P 131.1(10) . . . . no
O14 Mo4 O2P Mo6 -98.3(5) . . . 3_555 no
O34 Mo4 O2P Mo1 179.4(5) . . . . no
O34 Mo4 O2P P -43.7(9) . . . . no
O34 Mo4 O2P Mo6 86.9(5) . . . 3_555 no
O45 Mo4 O2P Mo1 -93.1(5) . . . . no
O45 Mo4 O2P P 43.8(9) . . . . no
O45 Mo4 O2P Mo6 174.4(5) . . . 3_555 no
O46 Mo4 O2P Mo1 97.0(6) . . . . no
O46 Mo4 O2P P -126.2(10) . . . . no
O46 Mo4 O2P Mo6 4.4(5) . . . 3_555 no
O2P Mo4 O14 Mo1 10.6(8) . . . . no
O4 Mo4 O14 Mo1 -155.0(9) . . . . no
O34 Mo4 O14 Mo1 24.1(19) . . . . no
O45 Mo4 O14 Mo1 105.8(10) . . . . no
O46 Mo4 O14 Mo1 -51.4(10) . . . . no
O2P Mo4 O34 Mo3 40.7(11) . . . 3_555 no
O4 Mo4 O34 Mo3 -152.4(10) . . . 3_555 no
O14 Mo4 O34 Mo3 29(2) . . . 3_555 no
O45 Mo4 O34 Mo3 -53.6(11) . . . 3_555 no
O46 Mo4 O34 Mo3 105.0(11) . . . 3_555 no
O2P Mo4 O45 Mo5 -36.7(11) . . . . no
O4 Mo4 O45 Mo5 158.1(11) . . . . no
O14 Mo4 O45 Mo5 -100.9(11) . . . . no
O34 Mo4 O45 Mo5 56.5(11) . . . . no
O46 Mo4 O45 Mo5 -13(2) . . . . no
O2P Mo4 O46 Mo6 -8.8(10) . . . 3_555 no
O4 Mo4 O46 Mo6 154.0(11) . . . 3_555 no
O14 Mo4 O46 Mo6 52.7(12) . . . 3_555 no
O34 Mo4 O46 Mo6 -105.2(12) . . . 3_555 no
O45 Mo4 O46 Mo6 -35(2) . . . 3_555 no
O5 Mo5 O3P Mo2 -41.9(15) . . . . no
O5 Mo5 O3P Mo6 50.2(15) . . . . no
O5 Mo5 O3P P -177.6(11) . . . . no
O25 Mo5 O3P Mo2 3.1(5) . . . . no
O25 Mo5 O3P Mo6 95.3(6) . . . . no
O25 Mo5 O3P P -132.5(10) . . . . no
O35 Mo5 O3P Mo2 176.0(5) . . . . no
O35 Mo5 O3P Mo6 -91.9(5) . . . . no
O35 Mo5 O3P P 40.3(9) . . . . no
O45 Mo5 O3P Mo2 88.1(5) . . . . no
O45 Mo5 O3P Mo6 -179.7(5) . . . . no
O45 Mo5 O3P P -47.5(9) . . . . no
O56 Mo5 O3P Mo2 -97.3(6) . . . . no
O56 Mo5 O3P Mo6 -5.2(5) . . . . no
O56 Mo5 O3P P 127.1(10) . . . . no
O3P Mo5 O25 Mo2 -6.1(9) . . . . no
O5 Mo5 O25 Mo2 158.2(10) . . . . no
O35 Mo5 O25 Mo2 -26(2) . . . . no
O45 Mo5 O25 Mo2 -102.0(11) . . . . no
O56 Mo5 O25 Mo2 57.0(11) . . . . no
O3P Mo5 O35 Mo3 -38.2(11) . . . 3_555 no
O5 Mo5 O35 Mo3 155.5(10) . . . 3_555 no
O25 Mo5 O35 Mo3 -21(2) . . . 3_555 no
O45 Mo5 O35 Mo3 55.7(11) . . . 3_555 no
O56 Mo5 O35 Mo3 -103.0(11) . . . 3_555 no
O3P Mo5 O45 Mo4 37.7(11) . . . . no
O5 Mo5 O45 Mo4 -159.4(11) . . . . no
O25 Mo5 O45 Mo4 101.3(11) . . . . no
O35 Mo5 O45 Mo4 -57.8(11) . . . . no
O56 Mo5 O45 Mo4 24(2) . . . . no
O3P Mo5 O56 Mo6 10.2(9) . . . . no
O5 Mo5 O56 Mo6 -151.3(10) . . . . no
O25 Mo5 O56 Mo6 -51.9(11) . . . . no
O35 Mo5 O56 Mo6 106.8(11) . . . . no
O45 Mo5 O56 Mo6 25(2) . . . . no
O26 Mo6 O3P Mo2 -4.5(7) . . . . no
O26 Mo6 O3P Mo5 -97.1(8) . . . . no
O26 Mo6 O3P P 131.1(12) . . . . no
O56 Mo6 O3P Mo2 97.7(5) . . . . no
O56 Mo6 O3P Mo5 5.1(5) . . . . no
O56 Mo6 O3P P -126.6(10) . . . . no
O2P Mo6 O3P Mo2 -138.1(8) 3_555 . . . no
O2P Mo6 O3P Mo5 129.4(8) 3_555 . . . no
O2P Mo6 O3P P -2.4(7) 3_555 . . . no
O16 Mo6 O3P Mo2 -178.8(5) 3_555 . . . no
O16 Mo6 O3P Mo5 88.6(5) 3_555 . . . no
O16 Mo6 O3P P -43.2(9) 3_555 . . . no
O46 Mo6 O3P Mo2 -91.8(5) 3_555 . . . no
O46 Mo6 O3P Mo5 175.7(5) 3_555 . . . no
O46 Mo6 O3P P 43.9(9) 3_555 . . . no
O3P Mo6 O26 Mo2 8.7(15) . . . . no
O6 Mo6 O26 Mo2 -156.8(17) . . . . no
O56 Mo6 O26 Mo2 -53.3(18) . . . . no
O2P Mo6 O26 Mo2 37.6(18) 3_555 . . . no
O16 Mo6 O26 Mo2 23(3) 3_555 . . . no
O46 Mo6 O26 Mo2 103.0(18) 3_555 . . . no
O3P Mo6 O56 Mo5 -10.2(9) . . . . no
O6 Mo6 O56 Mo5 154.0(10) . . . . no
O26 Mo6 O56 Mo5 51.7(12) . . . . no
O2P Mo6 O56 Mo5 -43.5(11) 3_555 . . . no
O16 Mo6 O56 Mo5 -105.8(11) 3_555 . . . no
O46 Mo6 O56 Mo5 -34(2) 3_555 . . . no
O3P Mo6 O2P P 2.4(7) . . 3_555 . no
O3P Mo6 O2P Mo1 -136.0(8) . . 3_555 3_555 no
O3P Mo6 O2P Mo4 132.0(8) . . 3_555 3_555 no
O6 Mo6 O2P P -179.4(12) . . 3_555 . no
O6 Mo6 O2P Mo1 42.3(16) . . 3_555 3_555 no
O6 Mo6 O2P Mo4 -49.8(16) . . 3_555 3_555 no
O26 Mo6 O2P P -38.7(10) . . 3_555 . no
O26 Mo6 O2P Mo1 -177.1(6) . . 3_555 3_555 no
O26 Mo6 O2P Mo4 90.9(6) . . 3_555 3_555 no
O56 Mo6 O2P P 50.7(9) . . 3_555 . no
O56 Mo6 O2P Mo1 -87.7(5) . . 3_555 3_555 no
O56 Mo6 O2P Mo4 -179.7(5) . . 3_555 3_555 no
O3P Mo6 O16 Mo1 36.1(11) . . 3_555 3_555 no
O6 Mo6 O16 Mo1 -157.0(11) . . 3_555 3_555 no
O26 Mo6 O16 Mo1 23(2) . . 3_555 3_555 no
O56 Mo6 O16 Mo1 100.3(11) . . 3_555 3_555 no
O3P Mo6 O46 Mo4 -40.7(12) . . 3_555 3_555 no
O6 Mo6 O46 Mo4 152.7(11) . . 3_555 3_555 no
O26 Mo6 O46 Mo4 -105.1(12) . . 3_555 3_555 no
O56 Mo6 O46 Mo4 -19(2) . . 3_555 3_555 no
O2P P O1P O4P -96.0(9) . . . . no
O3P P O1P O4P 95.2(9) . . . . no
O2P P O1P O4P 84.1(10) 3_555 . . . no
O3P P O1P O4P -84.8(9) 3_555 . . . no
O4P P O1P O4P -180.0(8) 3_555 . . . no
O1P P O2P Mo1 -111.6(9) . . . . no
O1P P O2P Mo4 127.0(8) . . . . no
O1P P O2P Mo6 12.3(12) . . . 3_555 no
O3P P O2P Mo1 58.8(10) . . . . no
O3P P O2P Mo4 -62.6(9) . . . . no
O3P P O2P Mo6 -177.3(8) . . . 3_555 no
O4P P O2P Mo1 -178.2(7) . . . . no
O4P P O2P Mo4 60.5(9) . . . . no
O4P P O2P Mo6 -54.2(10) . . . 3_555 no
O1P P O2P Mo1 68.4(9) 3_555 . . . no
O1P P O2P Mo4 -53.0(8) 3_555 . . . no
O3P P O2P Mo1 -121.2(10) 3_555 . . . no
O3P P O2P Mo4 117.4(9) 3_555 . . . no
O4P P O2P Mo1 1.9(7) 3_555 . . . no
O4P P O2P Mo4 -119.5(9) 3_555 . . . no
O1P P O3P Mo2 114.6(9) . . . . no
O1P P O3P Mo5 -124.1(8) . . . . no
O1P P O3P Mo6 -6.8(12) . . . . no
O2P P O3P Mo2 -55.9(10) . . . . no
O2P P O3P Mo5 65.5(10) . . . . no
O2P P O3P Mo6 -177.2(8) . . . . no
O4P P O3P Mo2 -179.3(7) . . . . no
O4P P O3P Mo5 -57.9(10) . . . . no
O4P P O3P Mo6 59.3(10) . . . . no
O1P P O3P Mo2 -65.4(9) 3_555 . . . no
O1P P O3P Mo5 55.9(8) 3_555 . . . no
O1P P O3P Mo6 173.2(12) 3_555 . . . no
O2P P O3P Mo2 124.2(10) 3_555 . . . no
O2P P O3P Mo5 -114.5(10) 3_555 . . . no
O2P P O3P Mo6 2.8(8) 3_555 . . . no
O4P P O3P Mo2 0.7(7) 3_555 . . . no
O4P P O3P Mo5 122.1(10) 3_555 . . . no
O4P P O3P Mo6 -120.7(10) 3_555 . . . no
O1P P O4P Mo1 62.6(8) . . . 3_555 no
O1P P O4P Mo2 -60.0(8) . . . 3_555 no
O1P P O4P Mo3 -179.2(11) . . . 3_555 no
O2P P O4P O1P 119.2(8) . . . . no
O2P P O4P Mo1 -178.2(7) . . . 3_555 no
O2P P O4P Mo2 59.2(10) . . . 3_555 no
O2P P O4P Mo3 -60.0(9) . . . 3_555 no
O3P P O4P O1P -119.3(8) . . . . no
O3P P O4P Mo1 -56.7(9) . . . 3_555 no
O3P P O4P Mo2 -179.3(7) . . . 3_555 no
O3P P O4P Mo3 61.6(9) . . . 3_555 no
O1P P O4P O1P -180.0(8) 3_555 . . . no
O2P P O4P O1P -60.9(8) 3_555 . . . no
O3P P O4P O1P 60.7(8) 3_555 . . . no
O1P P O2P Mo6 167.7(13) . . 3_555 . no
O3P P O2P Mo6 -2.7(8) . . 3_555 . no
O4P P O2P Mo6 -125.8(10) . . 3_555 . no
O1P P O4P Mo1 117.4(8) . . 3_555 . no
O1P P O4P Mo2 -120.0(8) . . 3_555 . no
O1P P O4P Mo3 -0.8(11) . . 3_555 . no
O2P P O4P Mo1 -1.8(7) . . 3_555 . no
O2P P O4P Mo2 120.8(10) . . 3_555 . no
O2P P O4P Mo3 -120.0(9) . . 3_555 . no
O3P P O4P Mo1 -123.3(9) . . 3_555 . no
O3P P O4P Mo2 -0.7(7) . . 3_555 . no
O3P P O4P Mo3 118.5(9) . . 3_555 . no
P O1P O4P Mo1 -132.6(6) . . . 3_555 no
P O1P O4P Mo2 134.7(6) . . . 3_555 no
C3 C1 C2 C3 2(2) . . . 3_565 no
C2 C1 C3 C2 -2(2) . . . 3_565 no
C1 C2 C3 C1 -2(2) . . 3_565 3_565 no
C16 C11 C12 C13 0(5) . . . . no
C12 C11 C16 C15 -1(5) . . . . no
C11 C12 C13 C14 1(7) . . . . no
C12 C13 C14 C15 -3(10) . . . . no
C13 C14 C15 C16 2(9) . . . . no
C14 C15 C16 C11 0(5) . . . . no
